data_4021035
loop_
_publ_author_name
'James H. Rigby'
'Mundruppady S. Laxmisha'
'Andrew R. Hudson'
'Charles H. Heap'
'Mary Jane Heeg'

_publ_section_title
;
 Chromium(0)-Promoted Multicomponent Cycloaddition
 of Tethered Diynes with Cyclic Trienes:
 Application to the Total Synthesis of 9-epi-Pentalenic Acid
;
_journal_name_full 'Journal of Organic Chemistry'
_journal_page_first 6751
_journal_page_last 6760
_journal_paper_doi 10.1021/jo040204o
_journal_volume 69
_journal_year 2004
_chemical_formula_sum 'C26 H43 I O5 Si'
_chemical_formula_weight 590.59
_space_group_IT_number 14
_symmetry_cell_setting monoclinic
_symmetry_space_group_name_Hall '-P 2ybc'
_symmetry_space_group_name_H-M 'P 1 21/c 1'
_cell_angle_alpha 90.00
_cell_angle_beta 106.803(2)
_cell_angle_gamma 90.00
_cell_formula_units_Z 4
_cell_length_a 13.3508(13)
_cell_length_b 12.9742(14)
_cell_length_c 16.9839(18)
_cell_measurement_temperature 295(2)
_cell_volume 2816.3(5)
_diffrn_ambient_temperature 295(2)
_exptl_crystal_density_diffrn 1.393
_cod_original_sg_symbol_H-M 'P 21/c'
_cod_database_code 4021035

loop_
_symmetry_equiv_pos_as_xyz
'x, y, z'
'-x, y+1/2, -z+1/2'
'-x, -y, -z'
'x, -y-1/2, z-1/2'

loop_
_atom_site_label
_atom_site_type_symbol
_atom_site_fract_x
_atom_site_fract_y
_atom_site_fract_z
_atom_site_U_iso_or_equiv
_atom_site_adp_type
_atom_site_occupancy
_atom_site_symmetry_multiplicity
_atom_site_calc_flag
_atom_site_refinement_flags
_atom_site_disorder_assembly
_atom_site_disorder_group
I1 I 0.331175(14) 0.808815(17) 0.841695(15) 0.08258(11) Uani 1 1 d . . .
Si1 Si -0.36233(5) 0.79146(5) 0.65142(4) 0.04485(15) Uani 1 1 d . B .
O1 O -0.26088(12) 0.81472(11) 0.61687(10) 0.0459(3) Uani 1 1 d . . .
C1 C -0.16514(16) 0.86680(16) 0.65049(13) 0.0394(4) Uani 1 1 d . . .
C2 C -0.14369(18) 0.95272(17) 0.59468(14) 0.0473(5) Uani 1 1 d . . .
C3 C -0.1690(3) 0.9198(3) 0.50452(17) 0.0622(7) Uani 1 1 d . . .
C4 C -0.2045(2) 1.0508(2) 0.5995(2) 0.0647(7) Uani 1 1 d . . .
C5 C -0.02627(19) 0.96937(18) 0.63429(17) 0.0503(5) Uani 1 1 d . . .
C6 C 0.02381(16) 0.86425(16) 0.66479(13) 0.0411(4) Uani 1 1 d . . .
C7 C 0.08052(19) 0.80832(18) 0.60784(16) 0.0477(5) Uani 1 1 d . . .
C8 C 0.01814(19) 0.70824(17) 0.57489(15) 0.0444(5) Uani 1 1 d . . .
C9 C 0.08237(19) 0.61213(18) 0.59904(15) 0.0492(5) Uani 1 1 d . . .
O2 O 0.09778(16) 0.56671(14) 0.66306(12) 0.0663(5) Uani 1 1 d . . .
O3 O 0.12363(17) 0.58338(17) 0.53968(12) 0.0744(6) Uani 1 1 d . . .
C10 C 0.1909(4) 0.4940(4) 0.5566(4) 0.1048(15) Uani 1 1 d . . .
C11 C -0.07980(19) 0.70808(18) 0.60500(15) 0.0449(5) Uani 1 1 d . . .
C12 C -0.06991(16) 0.79461(15) 0.66781(12) 0.0370(4) Uani 1 1 d . . .
O4 O -0.05716(12) 0.74027(12) 0.74573(9) 0.0444(3) Uani 1 1 d . . .
C13 C -0.0062(2) 0.7804(2) 0.81896(14) 0.0529(6) Uani 1 1 d . . .
O5 O -0.0147(2) 0.73657(19) 0.87919(12) 0.0814(6) Uani 1 1 d . . .
C14 C 0.0595(2) 0.8736(2) 0.81947(17) 0.0572(6) Uani 1 1 d . . .
C15 C 0.10708(17) 0.87509(18) 0.74868(15) 0.0473(5) Uani 1 1 d . . .
C16 C 0.18480(18) 0.79022(19) 0.74746(17) 0.0512(5) Uani 1 1 d . . .
C17 C 0.1941(2) 0.7951(2) 0.66093(19) 0.0576(6) Uani 1 1 d . . .
C18 C -0.3141(2) 0.7331(2) 0.75666(17) 0.0614(6) Uani 1 1 d . . .
C19 C -0.2703(3) 0.6248(3) 0.7561(3) 0.0784(9) Uani 1 1 d . . .
C20 C -0.3900(3) 0.7346(4) 0.8080(3) 0.1022(12) Uani 1 1 d . . .
H20A H -0.4510 0.6949 0.7809 0.123 Uiso 1 1 calc R . .
H20B H -0.4102 0.8044 0.8144 0.123 Uiso 1 1 calc R . .
H20C H -0.3570 0.7053 0.8611 0.123 Uiso 1 1 calc R . .
C21 C -0.4489(3) 0.7085(3) 0.5678(2) 0.0739(8) Uani 1 1 d . . .
C22 C -0.5341(4) 0.6516(5) 0.5943(3) 0.1029(14) Uani 1 1 d . . .
C23 C -0.3909(4) 0.6334(4) 0.5295(3) 0.1090(16) Uani 1 1 d . . .
C24 C -0.4352(2) 0.9158(3) 0.6528(2) 0.0809(9) Uani 1 1 d . . .
C25 C -0.3829(4) 0.9884(3) 0.7223(3) 0.1009(12) Uani 1 1 d . B .
H24 H -0.4273 0.9521 0.6043 0.120 Uiso 0.60 1 d P A 1
C26 C -0.5478(4) 0.9150(5) 0.6382(5) 0.106(2) Uani 0.60 1 d P B 1
H26A H -0.5740 0.9843 0.6296 0.127 Uiso 0.60 1 calc PR B 1
H26B H -0.5641 0.8860 0.6850 0.127 Uiso 0.60 1 calc PR B 1
H26C H -0.5797 0.8743 0.5903 0.127 Uiso 0.60 1 calc PR B 1
H24' H -0.4915 0.8899 0.6740 0.120 Uiso 0.40 1 d P C 2
C26' C -0.4953(8) 0.9551(8) 0.5754(7) 0.110(4) Uani 0.40 1 d P B 2
H26D H -0.5297 0.8992 0.5411 0.132 Uiso 0.40 1 calc PR B 2
H26E H -0.4501 0.9902 0.5494 0.132 Uiso 0.40 1 calc PR B 2
H26F H -0.5468 1.0024 0.5835 0.132 Uiso 0.40 1 calc PR B 2
H1 H -0.1626(16) 0.8964(16) 0.7012(14) 0.034(5) Uiso 1 1 d . . .
H3A H -0.243(2) 0.891(2) 0.4842(18) 0.070(8) Uiso 1 1 d . . .
H3B H -0.127(3) 0.868(3) 0.4956(19) 0.074(9) Uiso 1 1 d . . .
H3C H -0.161(2) 0.975(3) 0.474(2) 0.076(9) Uiso 1 1 d . . .
H4A H -0.193(2) 1.072(2) 0.657(2) 0.073(9) Uiso 1 1 d . . .
H4B H -0.180(3) 1.107(3) 0.574(2) 0.081(9) Uiso 1 1 d . . .
H4C H -0.282(3) 1.039(3) 0.576(2) 0.092(11) Uiso 1 1 d . . .
H5A H -0.017(2) 1.015(2) 0.6816(17) 0.064(8) Uiso 1 1 d . . .
H5B H 0.008(2) 1.002(2) 0.5959(17) 0.062(7) Uiso 1 1 d . . .
H7 H 0.082(2) 0.851(2) 0.5616(16) 0.053(7) Uiso 1 1 d . . .
H8 H 0.000(2) 0.7120(18) 0.5220(17) 0.048(7) Uiso 1 1 d . . .
H10A H 0.250(4) 0.508(3) 0.604(3) 0.111(14) Uiso 1 1 d . . .
H10B H 0.212(4) 0.489(4) 0.513(4) 0.16(2) Uiso 1 1 d . . .
H10C H 0.149(4) 0.439(4) 0.568(3) 0.14(2) Uiso 1 1 d . . .
H11A H -0.088(2) 0.646(2) 0.6297(15) 0.051(7) Uiso 1 1 d . . .
H11B H -0.142(2) 0.722(2) 0.5599(18) 0.060(7) Uiso 1 1 d . . .
H14A H 0.109(2) 0.875(2) 0.8703(19) 0.067(8) Uiso 1 1 d . . .
H14B H 0.015(2) 0.932(2) 0.8123(16) 0.056(7) Uiso 1 1 d . . .
H15 H 0.139(2) 0.937(2) 0.7481(15) 0.049(7) Uiso 1 1 d . . .
H16 H 0.167(2) 0.727(2) 0.7604(15) 0.047(6) Uiso 1 1 d . . .
H17A H 0.228(2) 0.737(2) 0.6494(18) 0.068(8) Uiso 1 1 d . . .
H17B H 0.229(2) 0.852(2) 0.6539(16) 0.058(7) Uiso 1 1 d . . .
H18 H -0.268(3) 0.781(2) 0.803(2) 0.072(9) Uiso 1 1 d . . .
H19A H -0.329(3) 0.577(3) 0.735(2) 0.089(11) Uiso 1 1 d . . .
H19B H -0.242(3) 0.606(3) 0.808(3) 0.108(14) Uiso 1 1 d . . .
H19C H -0.221(3) 0.623(3) 0.721(2) 0.088(10) Uiso 1 1 d . . .
H21 H -0.469(3) 0.749(3) 0.506(3) 0.121(14) Uiso 1 1 d . . .
H22A H -0.496(4) 0.601(4) 0.643(3) 0.129(17) Uiso 1 1 d . . .
H22B H -0.573(4) 0.698(3) 0.619(3) 0.128(18) Uiso 1 1 d . . .
H22C H -0.582(4) 0.621(3) 0.550(3) 0.119(14) Uiso 1 1 d . . .
H23A H -0.431(3) 0.600(3) 0.487(2) 0.090(11) Uiso 1 1 d . . .
H23B H -0.341(4) 0.671(3) 0.507(3) 0.121(15) Uiso 1 1 d . . .
H23C H -0.400(2) 0.653(2) 0.5970(19) 0.065(8) Uiso 1 1 d . . .
H25A H -0.429(7) 0.957(6) 0.764(5) 0.27(4) Uiso 1 1 d . . .
H25B H -0.428(6) 1.074(7) 0.711(5) 0.26(3) Uiso 1 1 d . . .
H25C H -0.298(5) 0.993(4) 0.735(3) 0.18(2) Uiso 1 1 d . . .

loop_
_atom_site_aniso_label
_atom_site_aniso_U_11
_atom_site_aniso_U_22
_atom_site_aniso_U_33
_atom_site_aniso_U_23
_atom_site_aniso_U_13
_atom_site_aniso_U_12
I1 0.04796(12) 0.07966(16) 0.1023(2) -0.00311(11) -0.00651(10) -0.00270(8)
Si1 0.0379(3) 0.0503(3) 0.0487(3) -0.0050(3) 0.0164(2) -0.0026(2)
O1 0.0404(8) 0.0516(9) 0.0468(8) -0.0054(7) 0.0145(6) -0.0091(6)
C1 0.0397(10) 0.0410(11) 0.0387(11) -0.0053(9) 0.0130(8) -0.0045(8)
C2 0.0461(11) 0.0429(11) 0.0523(13) 0.0057(10) 0.0131(10) -0.0027(9)
C3 0.0692(17) 0.0672(17) 0.0500(14) 0.0137(13) 0.0167(13) -0.0067(15)
C4 0.0574(16) 0.0462(14) 0.088(2) 0.0115(14) 0.0173(15) 0.0048(11)
C5 0.0480(12) 0.0387(11) 0.0645(15) 0.0034(11) 0.0168(11) -0.0064(9)
C6 0.0414(10) 0.0359(10) 0.0482(12) -0.0009(9) 0.0161(9) -0.0050(8)
C7 0.0508(12) 0.0474(12) 0.0528(13) 0.0024(10) 0.0278(11) -0.0062(9)
C8 0.0522(12) 0.0490(12) 0.0364(11) -0.0014(9) 0.0196(9) -0.0008(9)
C9 0.0519(12) 0.0466(12) 0.0519(13) -0.0080(10) 0.0195(10) -0.0042(10)
O2 0.0752(12) 0.0561(10) 0.0705(12) 0.0140(9) 0.0256(10) 0.0038(9)
O3 0.0813(13) 0.0837(13) 0.0632(11) -0.0124(10) 0.0287(10) 0.0276(11)
C10 0.096(3) 0.104(3) 0.110(3) -0.034(3) 0.022(3) 0.042(3)
C11 0.0480(12) 0.0414(12) 0.0494(13) -0.0099(10) 0.0204(10) -0.0069(9)
C12 0.0417(10) 0.0365(10) 0.0354(10) -0.0009(8) 0.0150(8) -0.0049(8)
O4 0.0496(8) 0.0456(8) 0.0394(8) 0.0040(6) 0.0153(6) -0.0029(6)
C13 0.0555(13) 0.0636(14) 0.0420(12) -0.0049(11) 0.0180(10) 0.0046(11)
O5 0.1048(17) 0.1004(16) 0.0431(10) 0.0051(10) 0.0277(10) -0.0070(13)
C14 0.0571(14) 0.0617(16) 0.0487(14) -0.0176(12) 0.0086(11) -0.0006(12)
C15 0.0406(11) 0.0407(11) 0.0579(14) -0.0060(10) 0.0098(10) -0.0074(9)
C16 0.0382(11) 0.0458(13) 0.0667(15) -0.0020(11) 0.0107(10) -0.0050(9)
C17 0.0423(12) 0.0551(15) 0.0820(19) -0.0037(13) 0.0282(12) -0.0058(11)
C18 0.0699(17) 0.0652(16) 0.0559(15) 0.0054(13) 0.0287(13) 0.0078(13)
C19 0.082(2) 0.067(2) 0.093(3) 0.0222(18) 0.038(2) 0.0106(17)
C20 0.106(3) 0.126(3) 0.093(3) 0.023(2) 0.059(2) 0.021(3)
C21 0.0617(17) 0.086(2) 0.076(2) -0.0172(18) 0.0234(15) -0.0237(16)
C22 0.080(2) 0.129(4) 0.104(3) -0.029(3) 0.033(2) -0.056(3)
C23 0.099(3) 0.125(4) 0.114(3) -0.073(3) 0.048(3) -0.045(3)
C24 0.0619(17) 0.085(2) 0.091(2) -0.0046(18) 0.0134(16) 0.0268(16)
C25 0.101(3) 0.079(2) 0.128(3) -0.023(2) 0.043(3) 0.015(2)
C26 0.057(3) 0.096(4) 0.169(7) 0.001(5) 0.039(4) 0.023(3)
C26' 0.088(6) 0.096(7) 0.117(8) 0.029(6) -0.014(6) 0.036(5)

loop_
_geom_bond_atom_site_label_1
_geom_bond_atom_site_label_2
_geom_bond_distance
_geom_bond_site_symmetry_2
_geom_bond_publ_flag
I1 C16 2.152(2) . ?
Si1 O1 1.6521(16) . ?
Si1 C18 1.875(3) . ?
Si1 C21 1.887(3) . ?
Si1 C24 1.887(3) . ?
O1 C1 1.412(2) . ?
C1 C12 1.538(3) . ?
C1 C2 1.543(3) . ?
C2 C4 1.524(4) . ?
C2 C3 1.530(4) . ?
C2 C5 1.532(3) . ?
C5 C6 1.541(3) . ?
C6 C15 1.540(3) . ?
C6 C12 1.556(3) . ?
C6 C7 1.568(3) . ?
C7 C17 1.534(4) . ?
C7 C8 1.557(3) . ?
C8 C9 1.502(3) . ?
C8 C11 1.536(3) . ?
C9 O2 1.201(3) . ?
C9 O3 1.334(3) . ?
O3 C10 1.444(4) . ?
C11 C12 1.528(3) . ?
C12 O4 1.465(2) . ?
O4 C13 1.339(3) . ?
C13 O5 1.204(3) . ?
C13 C14 1.492(4) . ?
C14 C15 1.513(4) . ?
C15 C16 1.517(3) . ?
C16 C17 1.512(4) . ?
C18 C20 1.516(4) . ?
C18 C19 1.523(4) . ?
C21 C23 1.504(5) . ?
C21 C22 1.529(5) . ?
C24 C26' 1.422(9) . ?
C24 C26 1.451(6) . ?
C24 C25 1.514(6) . ?
